data_8102872
loop_
_publ_author_name
'Kwang Ha'

_publ_section_title
;
 Crystal structure of
 bis{m2-tris[2-(5-nitro-2-oxidobenzylideneamino)ethyl]amine}trimanganese(II)
 --- acetonitrile (1:4), Mn3(C27H24N7O9)2 &#x00B7; 4CH3CN
;
_journal_issue 4
_journal_name_full 'Zeitschrift f\"ur Kristallographie - New Crystal Structures'
_journal_page_first 777
_journal_volume 225
_journal_year 2010
_chemical_formula_moiety 'C54 H48 Mn3 N14 O18, 4(C2 H3 N)'
_chemical_formula_sum 'C62 H60 Mn3 N18 O18'
_chemical_formula_weight 1510.10
_chemical_name_systematic
; 
Bis{\m~2~-tris[2-(5-nitro-2-oxidobenzylideneamino)ethyl]amine}trimanganese(II) 
- acetonitrile (1:4)
;
_space_group_IT_number 2
_symmetry_cell_setting triclinic
_symmetry_space_group_name_Hall '-P 1'
_symmetry_space_group_name_H-M 'P -1'
_atom_sites_solution_hydrogens geom
_atom_sites_solution_primary direct
_atom_sites_solution_secondary difmap
_audit_creation_method SHELXL-97
_cell_angle_alpha 82.959(1)
_cell_angle_beta 80.503(1)
_cell_angle_gamma 69.234(1)
_cell_formula_units_Z 2
_cell_length_a 14.0343(5)
_cell_length_b 14.7791(6)
_cell_length_c 17.7555(7)
_cell_measurement_reflns_used 6879
_cell_measurement_temperature 200(2)
_cell_measurement_theta_max 27.87
_cell_measurement_theta_min 2.26
_cell_volume 3388.1(2)
_computing_cell_refinement 'SAINT (Bruker, 2000)'
_computing_data_collection 'SMART (Bruker, 2000)'
_computing_data_reduction 'SAINT (Bruker, 2000)'
_computing_molecular_graphics 'ORTEP-III (Farrugia, 1997)'
_computing_publication_material SHELXL97
_computing_structure_refinement 'SHELXL-97 (Sheldrick, 1997)'
_computing_structure_solution 'SHELXS-97 (Sheldrick, 1997)'
_diffrn_ambient_temperature 200(2)
_diffrn_measured_fraction_theta_full 0.984
_diffrn_measured_fraction_theta_max 0.984
_diffrn_measurement_device_type 'Bruker SMART 1000 CCD'
_diffrn_measurement_method '\f and \w scans'
_diffrn_radiation_monochromator graphite
_diffrn_radiation_source 'fine-focus sealed tube'
_diffrn_radiation_type MoK\a
_diffrn_radiation_wavelength 0.71073
_diffrn_reflns_av_R_equivalents 0.0399
_diffrn_reflns_av_sigmaI/netI 0.0904
_diffrn_reflns_limit_h_max 18
_diffrn_reflns_limit_h_min -17
_diffrn_reflns_limit_k_max 16
_diffrn_reflns_limit_k_min -19
_diffrn_reflns_limit_l_max 23
_diffrn_reflns_limit_l_min -23
_diffrn_reflns_number 25428
_diffrn_reflns_theta_full 28.29
_diffrn_reflns_theta_max 28.29
_diffrn_reflns_theta_min 1.17
_diffrn_standards_decay_% 0
_diffrn_standards_interval_count 0
_diffrn_standards_interval_time 0
_diffrn_standards_number 0
_exptl_absorpt_coefficient_mu 0.634
_exptl_absorpt_correction_T_max 1.000
_exptl_absorpt_correction_T_min 0.883
_exptl_absorpt_correction_type multi-scan
_exptl_absorpt_process_details SADABS
_exptl_crystal_colour yellow
_exptl_crystal_density_diffrn 1.480
_exptl_crystal_density_method 'not measured'
_exptl_crystal_description block
_exptl_crystal_F_000 1554
_exptl_crystal_size_max 0.32
_exptl_crystal_size_mid 0.27
_exptl_crystal_size_min 0.21
_refine_diff_density_max 0.920
_refine_diff_density_min -1.506
_refine_diff_density_rms 0.124
_refine_ls_extinction_method none
_refine_ls_goodness_of_fit_ref 1.123
_refine_ls_hydrogen_treatment constr
_refine_ls_matrix_type full
_refine_ls_number_parameters 914
_refine_ls_number_reflns 16570
_refine_ls_number_restraints 0
_refine_ls_restrained_S_all 1.123
_refine_ls_R_factor_all 0.1307
_refine_ls_R_factor_gt 0.0658
_refine_ls_shift/su_max 0.001
_refine_ls_shift/su_mean 0.000
_refine_ls_structure_factor_coef Fsqd
_refine_ls_weighting_details 'calc w=1/[\s^2^(Fo^2^)+(0.0000P)^2^+10.2596P] where P=(Fo^2^+2Fc^2^)/3'
_refine_ls_weighting_scheme calc
_refine_ls_wR_factor_gt 0.1127
_refine_ls_wR_factor_ref 0.1717
_reflns_number_gt 9816
_reflns_number_total 16570
_reflns_threshold_expression >2sigma(I)
_cod_data_source_file 1267-3230.cff
_cod_data_source_block mn3
_cod_depositor_comments
;
The following automatic conversions were performed:
'_symmetry_cell_setting' value 'Triclinic' changed to 'triclinic'
according to '/home/saulius/struct/CIF-dictionaries/cif_core.dic'
dictionary named 'cif_core.dic' version 2.4.1 from
2010-06-29.

'_exptl_absorpt_correction_type' value 'Multi-scan' changed
to 'multi-scan' according to
'/home/saulius/struct/CIF-dictionaries/cif_core.dic' dictionary named
'cif_core.dic' version 2.4.1 from 2010-06-29.

Automatic conversion script
Id: cif_fix_enum 1555 2011-01-17 13:19:09Z saulius 
;
_cod_database_code 8102872

loop_
_symmetry_equiv_pos_as_xyz
'x, y, z'
'-x, -y, -z'

loop_
_atom_site_label
_atom_site_type_symbol
_atom_site_fract_x
_atom_site_fract_y
_atom_site_fract_z
_atom_site_U_iso_or_equiv
_atom_site_adp_type
_atom_site_occupancy
_atom_site_symmetry_multiplicity
_atom_site_calc_flag
_atom_site_refinement_flags
_atom_site_disorder_assembly
_atom_site_disorder_group
Mn1 Mn 0.25771(5) 0.43684(5) 0.85110(4) 0.02791(16) Uani 1 1 d . . .
Mn2 Mn 0.19398(5) 0.32266(5) 0.74375(4) 0.02701(16) Uani 1 1 d . . .
Mn3 Mn 0.13170(5) 0.19166(5) 0.65195(4) 0.02901(17) Uani 1 1 d . . .
O1 O 0.1558(2) 0.4770(2) 0.75517(17) 0.0282(7) Uani 1 1 d . . .
O2 O -0.2534(4) 0.8283(4) 0.7482(3) 0.0818(16) Uani 1 1 d . . .
O3 O -0.2358(4) 0.7799(4) 0.6350(3) 0.0871(17) Uani 1 1 d . . .
O4 O 0.3383(2) 0.3308(2) 0.76415(17) 0.0283(7) Uani 1 1 d . . .
O5 O 0.7363(3) 0.3221(4) 0.5437(3) 0.0670(13) Uani 1 1 d . . .
O6 O 0.7087(3) 0.2000(3) 0.5077(2) 0.0530(10) Uani 1 1 d . . .
O7 O 0.1693(2) 0.3323(2) 0.86808(16) 0.0284(7) Uani 1 1 d . . .
O8 O 0.1565(4) 0.0306(4) 1.1441(3) 0.0799(16) Uani 1 1 d . . .
O9 O 0.0499(4) 0.0106(3) 1.0792(2) 0.0641(12) Uani 1 1 d . . .
O10 O 0.0472(2) 0.3087(2) 0.73307(16) 0.0251(6) Uani 1 1 d . . .
O11 O -0.3936(3) 0.6128(3) 0.7162(2) 0.0547(11) Uani 1 1 d . . .
O12 O -0.3574(3) 0.6496(3) 0.8199(2) 0.0631(12) Uani 1 1 d . . .
O13 O 0.2060(2) 0.3071(2) 0.62284(16) 0.0274(7) Uani 1 1 d . . .
O14 O 0.5783(3) 0.2773(3) 0.3676(2) 0.0523(10) Uani 1 1 d . . .
O15 O 0.5602(3) 0.4116(3) 0.4147(2) 0.0570(11) Uani 1 1 d . . .
O16 O 0.2362(2) 0.1682(2) 0.74252(18) 0.0304(7) Uani 1 1 d . . .
O17 O 0.3306(4) -0.1733(4) 0.9946(3) 0.0950(19) Uani 1 1 d . . .
O18 O 0.4392(5) -0.1061(4) 1.0114(3) 0.0894(17) Uani 1 1 d . . .
N1 N 0.3139(3) 0.5333(3) 0.9466(2) 0.0340(9) Uani 1 1 d . . .
N2 N 0.1205(3) 0.5531(3) 0.9026(2) 0.0325(9) Uani 1 1 d . . .
N3 N -0.2050(4) 0.7732(4) 0.6969(3) 0.0578(14) Uani 1 1 d . . .
N4 N 0.3674(3) 0.5071(3) 0.7889(2) 0.0292(8) Uani 1 1 d . . .
N5 N 0.6871(3) 0.2666(4) 0.5500(3) 0.0443(11) Uani 1 1 d . . .
N6 N 0.3243(3) 0.3367(3) 0.9510(2) 0.0311(9) Uani 1 1 d . . .
N7 N 0.1085(4) 0.0513(3) 1.0886(3) 0.0468(12) Uani 1 1 d . . .
N8 N 0.0746(3) 0.0769(3) 0.5743(2) 0.0367(10) Uani 1 1 d . . .
N9 N -0.0026(3) 0.2793(3) 0.5898(2) 0.0328(9) Uani 1 1 d . . .
N10 N -0.3342(3) 0.6000(3) 0.7642(3) 0.0421(11) Uani 1 1 d . . .
N11 N 0.2595(3) 0.1159(3) 0.5661(2) 0.0311(9) Uani 1 1 d . . .
N12 N 0.5326(3) 0.3413(4) 0.4116(2) 0.0410(11) Uani 1 1 d . . .
N13 N 0.0920(3) 0.0778(3) 0.7314(2) 0.0354(9) Uani 1 1 d . . .
N14 N 0.3703(5) -0.1107(4) 0.9781(3) 0.0636(15) Uani 1 1 d . . .
C1 C 0.2179(4) 0.6061(4) 0.9792(3) 0.0434(13) Uani 1 1 d . . .
H1A H 0.2054 0.6684 0.9478 0.052 Uiso 1 1 calc R . .
H1B H 0.2237 0.6172 1.0319 0.052 Uiso 1 1 calc R . .
C2 C 0.1292(4) 0.5694(4) 0.9804(3) 0.0404(12) Uani 1 1 d . . .
H2A H 0.1410 0.5080 1.0129 0.049 Uiso 1 1 calc R . .
H2B H 0.0643 0.6175 1.0025 0.049 Uiso 1 1 calc R . .
C3 C 0.0437(4) 0.6147(4) 0.8727(3) 0.0363(11) Uani 1 1 d . . .
H3 H -0.0010 0.6645 0.9041 0.044 Uiso 1 1 calc R . .
C4 C 0.0168(3) 0.6175(3) 0.7967(3) 0.0307(10) Uani 1 1 d . . .
C5 C 0.0715(3) 0.5481(3) 0.7428(3) 0.0275(10) Uani 1 1 d . . .
C6 C 0.0314(4) 0.5568(4) 0.6725(3) 0.0337(11) Uani 1 1 d . . .
H6 H 0.0672 0.5111 0.6353 0.040 Uiso 1 1 calc R . .
C7 C -0.0579(4) 0.6298(4) 0.6573(3) 0.0359(11) Uani 1 1 d . . .
H7 H -0.0842 0.6339 0.6105 0.043 Uiso 1 1 calc R . .
C8 C -0.1093(4) 0.6974(4) 0.7112(3) 0.0391(12) Uani 1 1 d . . .
C9 C -0.0722(4) 0.6917(4) 0.7799(3) 0.0386(12) Uani 1 1 d . . .
H9 H -0.1080 0.7391 0.8158 0.046 Uiso 1 1 calc R . .
C10 C 0.3857(4) 0.5759(4) 0.8991(3) 0.0367(11) Uani 1 1 d . . .
H10A H 0.4570 0.5299 0.8989 0.044 Uiso 1 1 calc R . .
H10B H 0.3814 0.6363 0.9205 0.044 Uiso 1 1 calc R . .
C11 C 0.3586(4) 0.5981(3) 0.8186(3) 0.0350(11) Uani 1 1 d . . .
H11A H 0.2876 0.6446 0.8185 0.042 Uiso 1 1 calc R . .
H11B H 0.4060 0.6275 0.7861 0.042 Uiso 1 1 calc R . .
C12 C 0.4467(3) 0.4723(3) 0.7402(3) 0.0302(10) Uani 1 1 d . . .
H12 H 0.4904 0.5098 0.7265 0.036 Uiso 1 1 calc R . .
C13 C 0.4774(3) 0.3820(3) 0.7036(2) 0.0283(10) Uani 1 1 d . . .
C14 C 0.4217(3) 0.3161(3) 0.7157(3) 0.0289(10) Uani 1 1 d . . .
C15 C 0.4598(3) 0.2329(3) 0.6727(3) 0.0308(10) Uani 1 1 d . . .
H15 H 0.4249 0.1873 0.6813 0.037 Uiso 1 1 calc R . .
C16 C 0.5455(4) 0.2162(4) 0.6194(3) 0.0340(11) Uani 1 1 d . . .
H16 H 0.5687 0.1606 0.5905 0.041 Uiso 1 1 calc R . .
C17 C 0.5977(4) 0.2819(4) 0.6082(3) 0.0323(10) Uani 1 1 d . . .
C18 C 0.5652(4) 0.3633(4) 0.6487(3) 0.0347(11) Uani 1 1 d . . .
H18 H 0.6023 0.4071 0.6396 0.042 Uiso 1 1 calc R . .
C19 C 0.3645(4) 0.4592(4) 1.0046(3) 0.0394(12) Uani 1 1 d . . .
H19A H 0.3139 0.4583 1.0504 0.047 Uiso 1 1 calc R . .
H19B H 0.4202 0.4763 1.0202 0.047 Uiso 1 1 calc R . .
C20 C 0.4087(4) 0.3599(4) 0.9742(3) 0.0376(12) Uani 1 1 d . . .
H20A H 0.4618 0.3591 0.9298 0.045 Uiso 1 1 calc R . .
H20B H 0.4411 0.3112 1.0143 0.045 Uiso 1 1 calc R . .
C21 C 0.2951(4) 0.2732(4) 0.9930(3) 0.0332(11) Uani 1 1 d . . .
H21 H 0.3323 0.2439 1.0349 0.040 Uiso 1 1 calc R . .
C22 C 0.2114(3) 0.2392(3) 0.9852(3) 0.0288(10) Uani 1 1 d . . .
C23 C 0.1540(3) 0.2697(3) 0.9214(3) 0.0293(10) Uani 1 1 d . . .
C24 C 0.0804(3) 0.2244(3) 0.9187(3) 0.0309(10) Uani 1 1 d . . .
H24 H 0.0408 0.2430 0.8773 0.037 Uiso 1 1 calc R . .
C25 C 0.0643(4) 0.1559(3) 0.9727(3) 0.0347(11) Uani 1 1 d . . .
H25 H 0.0145 0.1275 0.9688 0.042 Uiso 1 1 calc R . .
C26 C 0.1213(4) 0.1280(3) 1.0335(3) 0.0349(11) Uani 1 1 d . . .
C27 C 0.1941(4) 0.1689(3) 1.0393(3) 0.0329(11) Uani 1 1 d . . .
H27 H 0.2330 0.1484 1.0811 0.039 Uiso 1 1 calc R . .
C28 C -0.0109(4) 0.1416(4) 0.5355(3) 0.0415(13) Uani 1 1 d . . .
H28A H -0.0767 0.1478 0.5687 0.050 Uiso 1 1 calc R . .
H28B H -0.0118 0.1142 0.4875 0.050 Uiso 1 1 calc R . .
C29 C 0.0003(4) 0.2405(4) 0.5174(3) 0.0380(12) Uani 1 1 d . . .
H29A H 0.0662 0.2347 0.4847 0.046 Uiso 1 1 calc R . .
H29B H -0.0565 0.2843 0.4898 0.046 Uiso 1 1 calc R . .
C30 C -0.0829(4) 0.3513(4) 0.6095(3) 0.0350(11) Uani 1 1 d . . .
H30 H -0.1309 0.3759 0.5737 0.042 Uiso 1 1 calc R . .
C31 C -0.1094(3) 0.4003(3) 0.6810(3) 0.0292(10) Uani 1 1 d . . .
C32 C -0.0428(3) 0.3768(3) 0.7379(3) 0.0275(10) Uani 1 1 d . . .
C33 C -0.0778(3) 0.4333(3) 0.8029(3) 0.0294(10) Uani 1 1 d . . .
H33 H -0.0352 0.4194 0.8423 0.035 Uiso 1 1 calc R . .
C34 C -0.1702(4) 0.5065(3) 0.8106(3) 0.0334(11) Uani 1 1 d . . .
H34 H -0.1905 0.5442 0.8539 0.040 Uiso 1 1 calc R . .
C35 C -0.2349(4) 0.5257(3) 0.7545(3) 0.0321(10) Uani 1 1 d . . .
C36 C -0.2040(4) 0.4732(3) 0.6898(3) 0.0321(10) Uani 1 1 d . . .
H36 H -0.2481 0.4874 0.6515 0.038 Uiso 1 1 calc R . .
C37 C 0.1662(4) 0.0280(4) 0.5214(3) 0.0403(12) Uani 1 1 d . . .
H37A H 0.1642 0.0658 0.4712 0.048 Uiso 1 1 calc R . .
H37B H 0.1664 -0.0372 0.5133 0.048 Uiso 1 1 calc R . .
C38 C 0.2630(4) 0.0184(4) 0.5535(3) 0.0383(12) Uani 1 1 d . . .
H38A H 0.2674 -0.0221 0.6023 0.046 Uiso 1 1 calc R . .
H38B H 0.3243 -0.0130 0.5170 0.046 Uiso 1 1 calc R . .
C39 C 0.3264(4) 0.1461(4) 0.5226(3) 0.0351(11) Uani 1 1 d . . .
H39 H 0.3736 0.1021 0.4878 0.042 Uiso 1 1 calc R . .
C40 C 0.3378(4) 0.2400(4) 0.5210(3) 0.0320(11) Uani 1 1 d . . .
C41 C 0.2794(3) 0.3156(3) 0.5692(2) 0.0284(10) Uani 1 1 d . . .
C42 C 0.3045(4) 0.4015(3) 0.5600(3) 0.0348(11) Uani 1 1 d . . .
H42 H 0.2641 0.4536 0.5907 0.042 Uiso 1 1 calc R . .
C43 C 0.3847(4) 0.4123(4) 0.5088(3) 0.0384(12) Uani 1 1 d . . .
H43 H 0.4004 0.4703 0.5044 0.046 Uiso 1 1 calc R . .
C44 C 0.4426(4) 0.3364(4) 0.4633(3) 0.0337(11) Uani 1 1 d . . .
C45 C 0.4193(4) 0.2523(4) 0.4677(3) 0.0345(11) Uani 1 1 d . . .
H45 H 0.4585 0.2025 0.4346 0.041 Uiso 1 1 calc R . .
C46 C 0.0445(4) 0.0095(4) 0.6327(3) 0.0391(12) Uani 1 1 d . . .
H46A H 0.1041 -0.0508 0.6381 0.047 Uiso 1 1 calc R . .
H46B H -0.0109 -0.0076 0.6165 0.047 Uiso 1 1 calc R . .
C47 C 0.0073(4) 0.0545(4) 0.7089(3) 0.0380(12) Uani 1 1 d . . .
H47A H -0.0532 0.1142 0.7043 0.046 Uiso 1 1 calc R . .
H47B H -0.0130 0.0085 0.7479 0.046 Uiso 1 1 calc R . .
C48 C 0.1350(4) 0.0244(4) 0.7871(3) 0.0345(11) Uani 1 1 d . . .
H48 H 0.1064 -0.0232 0.8105 0.041 Uiso 1 1 calc R . .
C49 C 0.2229(4) 0.0277(3) 0.8192(3) 0.0319(10) Uani 1 1 d . . .
C50 C 0.2684(4) 0.1002(3) 0.7966(3) 0.0300(10) Uani 1 1 d . . .
C51 C 0.3495(4) 0.0987(4) 0.8352(3) 0.0385(12) Uani 1 1 d . . .
H51 H 0.3817 0.1461 0.8203 0.046 Uiso 1 1 calc R . .
C52 C 0.3829(4) 0.0304(4) 0.8938(3) 0.0408(12) Uani 1 1 d . . .
H52 H 0.4370 0.0308 0.9195 0.049 Uiso 1 1 calc R . .
C53 C 0.3361(4) -0.0396(4) 0.9150(3) 0.0431(13) Uani 1 1 d . . .
C54 C 0.2576(4) -0.0410(4) 0.8785(3) 0.0405(12) Uani 1 1 d . . .
H54 H 0.2268 -0.0892 0.8939 0.049 Uiso 1 1 calc R . .
N15 N 0.4995(5) 0.0017(4) 0.3705(4) 0.0724(17) Uani 1 1 d . . .
C55 C 0.5071(5) 0.1373(5) 0.2662(4) 0.0663(18) Uani 1 1 d . . .
H55A H 0.5752 0.1183 0.2358 0.099 Uiso 1 1 calc R . .
H55B H 0.4944 0.1975 0.2902 0.099 Uiso 1 1 calc R . .
H55C H 0.4546 0.1476 0.2327 0.099 Uiso 1 1 calc R . .
C56 C 0.5027(5) 0.0614(5) 0.3248(4) 0.0534(15) Uani 1 1 d . . .
N16 N 0.8833(6) 0.1968(4) 0.2100(4) 0.086(2) Uani 1 1 d . . .
C57 C 0.8196(5) 0.2771(5) 0.3388(4) 0.0694(19) Uani 1 1 d . . .
H57A H 0.8785 0.2802 0.3600 0.104 Uiso 1 1 calc R . .
H57B H 0.7851 0.2392 0.3750 0.104 Uiso 1 1 calc R . .
H57C H 0.7712 0.3429 0.3301 0.104 Uiso 1 1 calc R . .
C58 C 0.8549(5) 0.2312(5) 0.2669(5) 0.0598(17) Uani 1 1 d . . .
N17 N 0.3637(5) 0.6152(5) 0.1488(4) 0.0788(19) Uani 1 1 d . . .
C59 C 0.2083(8) 0.7737(6) 0.1644(7) 0.136(5) Uani 1 1 d . . .
H59A H 0.2008 0.8105 0.1147 0.204 Uiso 1 1 calc R . .
H59B H 0.2179 0.8132 0.2011 0.204 Uiso 1 1 calc R . .
H59C H 0.1464 0.7570 0.1829 0.204 Uiso 1 1 calc R . .
C60 C 0.2980(6) 0.6844(6) 0.1564(4) 0.0620(18) Uani 1 1 d . . .
N18 N 0.2192(5) 0.9329(7) 0.3278(4) 0.117(3) Uani 1 1 d . . .
C61 C 0.3607(5) 0.9454(6) 0.2180(4) 0.077(2) Uani 1 1 d . . .
H61A H 0.3372 1.0087 0.1895 0.116 Uiso 1 1 calc R . .
H61B H 0.3759 0.8939 0.1833 0.116 Uiso 1 1 calc R . .
H61C H 0.4229 0.9385 0.2397 0.116 Uiso 1 1 calc R . .
C62 C 0.2804(6) 0.9381(6) 0.2795(5) 0.079(2) Uani 1 1 d . . .

loop_
_atom_site_aniso_label
_atom_site_aniso_U_11
_atom_site_aniso_U_22
_atom_site_aniso_U_33
_atom_site_aniso_U_23
_atom_site_aniso_U_13
_atom_site_aniso_U_12
Mn1 0.0271(4) 0.0305(4) 0.0262(4) -0.0038(3) -0.0039(3) -0.0091(3)
Mn2 0.0283(4) 0.0281(4) 0.0262(3) -0.0039(3) -0.0033(3) -0.0110(3)
Mn3 0.0306(4) 0.0301(4) 0.0281(4) -0.0045(3) -0.0026(3) -0.0123(3)
O1 0.0312(17) 0.0233(16) 0.0300(17) -0.0030(13) -0.0066(14) -0.0079(14)
O2 0.061(3) 0.068(3) 0.098(4) -0.019(3) -0.034(3) 0.015(3)
O3 0.074(3) 0.087(4) 0.087(4) 0.004(3) -0.053(3) 0.005(3)
O4 0.0254(16) 0.0339(17) 0.0287(16) -0.0119(14) 0.0072(13) -0.0156(14)
O5 0.043(2) 0.098(4) 0.072(3) -0.034(3) 0.021(2) -0.041(3)
O6 0.052(2) 0.051(2) 0.045(2) -0.0202(19) 0.0166(19) -0.008(2)
O7 0.0341(18) 0.0323(17) 0.0205(15) 0.0052(13) -0.0023(13) -0.0161(15)
O8 0.084(4) 0.095(4) 0.073(3) 0.049(3) -0.037(3) -0.051(3)
O9 0.079(3) 0.067(3) 0.061(3) 0.010(2) -0.008(2) -0.049(3)
O10 0.0163(14) 0.0295(17) 0.0275(16) -0.0073(13) 0.0000(12) -0.0048(13)
O11 0.038(2) 0.055(3) 0.064(3) -0.001(2) -0.013(2) -0.0053(19)
O12 0.057(3) 0.057(3) 0.049(2) -0.013(2) -0.001(2) 0.012(2)
O13 0.0326(17) 0.0294(17) 0.0208(15) -0.0072(13) 0.0038(13) -0.0126(14)
O14 0.046(2) 0.074(3) 0.040(2) -0.010(2) 0.0072(18) -0.027(2)
O15 0.059(3) 0.062(3) 0.057(3) 0.003(2) 0.006(2) -0.038(2)
O16 0.0327(18) 0.0295(17) 0.0330(17) 0.0007(14) -0.0078(14) -0.0151(15)
O17 0.110(5) 0.084(4) 0.088(4) 0.054(3) -0.035(3) -0.039(4)
O18 0.115(5) 0.078(4) 0.079(4) 0.027(3) -0.059(3) -0.026(3)
N1 0.028(2) 0.044(2) 0.027(2) -0.0042(18) -0.0039(17) -0.0083(19)
N2 0.030(2) 0.033(2) 0.032(2) -0.0067(18) -0.0059(17) -0.0063(18)
N3 0.049(3) 0.050(3) 0.071(4) 0.003(3) -0.029(3) -0.005(3)
N4 0.033(2) 0.025(2) 0.032(2) -0.0024(16) -0.0030(17) -0.0130(17)
N5 0.029(2) 0.059(3) 0.041(3) -0.007(2) 0.003(2) -0.013(2)
N6 0.024(2) 0.037(2) 0.031(2) 0.0004(18) -0.0099(16) -0.0063(17)
N7 0.048(3) 0.049(3) 0.042(3) 0.009(2) -0.002(2) -0.021(2)
N8 0.033(2) 0.037(2) 0.040(2) -0.0035(19) 0.0006(19) -0.0137(19)
N9 0.035(2) 0.035(2) 0.032(2) -0.0022(18) -0.0078(18) -0.0147(19)
N10 0.038(3) 0.037(3) 0.042(3) -0.003(2) -0.002(2) -0.004(2)
N11 0.033(2) 0.029(2) 0.034(2) -0.0133(17) 0.0022(17) -0.0129(18)
N12 0.042(3) 0.053(3) 0.032(2) 0.006(2) -0.005(2) -0.024(2)
N13 0.038(2) 0.037(2) 0.033(2) -0.0028(18) -0.0005(18) -0.017(2)
N14 0.076(4) 0.056(4) 0.051(3) 0.014(3) -0.019(3) -0.013(3)
C1 0.041(3) 0.055(3) 0.036(3) -0.016(3) -0.008(2) -0.013(3)
C2 0.039(3) 0.052(3) 0.026(2) -0.020(2) 0.001(2) -0.007(3)
C3 0.034(3) 0.033(3) 0.042(3) -0.012(2) -0.002(2) -0.009(2)
C4 0.026(2) 0.027(2) 0.038(3) -0.003(2) -0.009(2) -0.005(2)
C5 0.027(2) 0.023(2) 0.032(2) 0.0004(19) -0.0014(19) -0.0102(19)
C6 0.040(3) 0.038(3) 0.027(2) 0.003(2) -0.005(2) -0.019(2)
C7 0.044(3) 0.040(3) 0.030(3) 0.009(2) -0.013(2) -0.022(2)
C8 0.034(3) 0.033(3) 0.050(3) 0.007(2) -0.017(2) -0.009(2)
C9 0.037(3) 0.028(3) 0.051(3) -0.003(2) -0.009(2) -0.010(2)
C10 0.036(3) 0.040(3) 0.041(3) -0.011(2) -0.004(2) -0.020(2)
C11 0.046(3) 0.028(2) 0.035(3) -0.006(2) -0.002(2) -0.018(2)
C12 0.025(2) 0.034(3) 0.037(3) -0.007(2) -0.005(2) -0.015(2)
C13 0.027(2) 0.035(3) 0.025(2) -0.0063(19) -0.0030(18) -0.012(2)
C14 0.028(2) 0.032(2) 0.027(2) -0.0023(19) -0.0068(19) -0.010(2)
C15 0.024(2) 0.030(2) 0.035(3) -0.007(2) -0.0003(19) -0.005(2)
C16 0.031(3) 0.032(3) 0.038(3) -0.009(2) -0.005(2) -0.007(2)
C17 0.026(2) 0.039(3) 0.029(2) -0.007(2) 0.0013(19) -0.007(2)
C18 0.027(2) 0.044(3) 0.036(3) -0.004(2) -0.004(2) -0.016(2)
C19 0.034(3) 0.058(4) 0.031(3) -0.002(2) -0.008(2) -0.020(3)
C20 0.030(3) 0.048(3) 0.037(3) 0.003(2) -0.011(2) -0.016(2)
C21 0.032(3) 0.041(3) 0.023(2) 0.007(2) -0.006(2) -0.011(2)
C22 0.028(2) 0.029(2) 0.029(2) -0.0010(19) 0.0000(19) -0.010(2)
C23 0.027(2) 0.028(2) 0.029(2) -0.0046(19) 0.0024(19) -0.005(2)
C24 0.029(2) 0.041(3) 0.022(2) -0.001(2) -0.0030(19) -0.012(2)
C25 0.032(3) 0.031(3) 0.039(3) -0.004(2) 0.002(2) -0.010(2)
C26 0.037(3) 0.030(3) 0.036(3) -0.002(2) 0.003(2) -0.012(2)
C27 0.034(3) 0.035(3) 0.025(2) 0.005(2) -0.004(2) -0.009(2)
C28 0.038(3) 0.051(3) 0.041(3) -0.007(3) -0.011(2) -0.018(3)
C29 0.045(3) 0.046(3) 0.028(2) -0.009(2) -0.006(2) -0.020(3)
C30 0.039(3) 0.038(3) 0.033(3) 0.000(2) -0.011(2) -0.018(2)
C31 0.027(2) 0.021(2) 0.039(3) -0.0003(19) -0.005(2) -0.0079(19)
C32 0.028(2) 0.030(2) 0.028(2) 0.0009(19) -0.0020(19) -0.015(2)
C33 0.023(2) 0.036(3) 0.028(2) -0.007(2) 0.0012(18) -0.010(2)
C34 0.035(3) 0.034(3) 0.029(2) -0.004(2) 0.003(2) -0.012(2)
C35 0.027(2) 0.028(2) 0.036(3) 0.004(2) -0.003(2) -0.007(2)
C36 0.031(3) 0.033(3) 0.034(3) 0.000(2) -0.011(2) -0.011(2)
C37 0.043(3) 0.036(3) 0.044(3) -0.015(2) 0.004(2) -0.016(2)
C38 0.037(3) 0.030(3) 0.048(3) -0.014(2) 0.006(2) -0.014(2)
C39 0.031(3) 0.044(3) 0.032(3) -0.012(2) 0.003(2) -0.015(2)
C40 0.039(3) 0.038(3) 0.023(2) 0.000(2) -0.004(2) -0.019(2)
C41 0.029(2) 0.032(2) 0.023(2) 0.0027(19) -0.0057(19) -0.010(2)
C42 0.041(3) 0.029(3) 0.033(3) 0.002(2) -0.003(2) -0.012(2)
C43 0.044(3) 0.039(3) 0.035(3) 0.007(2) -0.007(2) -0.021(2)
C44 0.035(3) 0.042(3) 0.027(2) 0.002(2) 0.000(2) -0.020(2)
C45 0.035(3) 0.046(3) 0.027(2) -0.005(2) -0.002(2) -0.018(2)
C46 0.042(3) 0.039(3) 0.042(3) -0.006(2) -0.004(2) -0.020(2)
C47 0.035(3) 0.043(3) 0.044(3) -0.004(2) 0.000(2) -0.026(2)
C48 0.033(3) 0.031(3) 0.036(3) -0.003(2) 0.003(2) -0.011(2)
C49 0.032(3) 0.028(2) 0.032(2) -0.004(2) 0.002(2) -0.007(2)
C50 0.035(3) 0.023(2) 0.027(2) -0.0013(19) 0.004(2) -0.008(2)
C51 0.038(3) 0.040(3) 0.039(3) -0.001(2) -0.011(2) -0.013(2)
C52 0.039(3) 0.034(3) 0.041(3) -0.010(2) -0.012(2) 0.003(2)
C53 0.050(3) 0.034(3) 0.034(3) 0.000(2) -0.003(2) -0.003(3)
C54 0.046(3) 0.036(3) 0.035(3) 0.002(2) 0.000(2) -0.012(2)
N15 0.081(4) 0.054(4) 0.071(4) -0.011(3) -0.009(3) -0.007(3)
C55 0.073(5) 0.056(4) 0.061(4) -0.015(3) -0.002(4) -0.010(4)
C56 0.048(4) 0.045(4) 0.058(4) -0.019(3) -0.005(3) -0.001(3)
N16 0.112(6) 0.044(4) 0.102(6) 0.001(4) -0.017(5) -0.026(4)
C57 0.061(4) 0.071(5) 0.078(5) 0.002(4) -0.001(4) -0.032(4)
C58 0.061(4) 0.038(4) 0.080(5) 0.009(3) -0.014(4) -0.019(3)
N17 0.061(4) 0.080(5) 0.095(5) 0.000(4) -0.016(4) -0.023(4)
C59 0.133(9) 0.064(6) 0.177(11) -0.023(6) 0.068(8) -0.024(6)
C60 0.080(5) 0.064(5) 0.051(4) -0.002(3) 0.007(4) -0.042(4)
N18 0.060(4) 0.204(9) 0.076(5) 0.025(5) -0.012(4) -0.044(5)
C61 0.051(4) 0.100(6) 0.070(5) 0.003(4) -0.008(4) -0.014(4)
C62 0.052(4) 0.108(7) 0.067(5) 0.015(5) -0.024(4) -0.016(4)

loop_
_atom_type_symbol
_atom_type_description
_atom_type_scat_dispersion_real
_atom_type_scat_dispersion_imag
_atom_type_scat_source
C C 0.0033 0.0016 'International Tables Vol C Tables 4.2.6.8 and 6.1.1.4'
H H 0.0000 0.0000 'International Tables Vol C Tables 4.2.6.8 and 6.1.1.4'
Mn Mn 0.3368 0.7283 'International Tables Vol C Tables 4.2.6.8 and 6.1.1.4'
N N 0.0061 0.0033 'International Tables Vol C Tables 4.2.6.8 and 6.1.1.4'
O O 0.0106 0.0060 'International Tables Vol C Tables 4.2.6.8 and 6.1.1.4'

loop_
_geom_angle_atom_site_label_1
_geom_angle_atom_site_label_2
_geom_angle_atom_site_label_3
_geom_angle
_geom_angle_site_symmetry_1
_geom_angle_site_symmetry_3
_geom_angle_publ_flag
O4 Mn1 N2 152.58(13) . . ?
O4 Mn1 N4 80.66(12) . . ?
N2 Mn1 N4 107.53(15) . . ?
O4 Mn1 N6 95.10(13) . . ?
N2 Mn1 N6 105.57(14) . . ?
N4 Mn1 N6 111.09(14) . . ?
O4 Mn1 O7 75.81(11) . . ?
N2 Mn1 O7 90.96(13) . . ?
N4 Mn1 O7 155.59(13) . . ?
N6 Mn1 O7 77.72(12) . . ?
O4 Mn1 O1 74.21(11) . . ?
N2 Mn1 O1 79.04(13) . . ?
N4 Mn1 O1 94.21(12) . . ?
N6 Mn1 O1 150.80(13) . . ?
O7 Mn1 O1 73.34(11) . . ?
O4 Mn1 Mn2 43.95(8) . . ?
N2 Mn1 Mn2 110.57(10) . . ?
N4 Mn1 Mn2 112.09(10) . . ?
N6 Mn1 Mn2 109.78(10) . . ?
O7 Mn1 Mn2 44.70(7) . . ?
O1 Mn1 Mn2 44.32(8) . . ?
O16 Mn2 O13 79.08(12) . . ?
O16 Mn2 O4 99.57(12) . . ?
O13 Mn2 O4 107.06(11) . . ?
O16 Mn2 O1 174.81(12) . . ?
O13 Mn2 O1 105.82(12) . . ?
O4 Mn2 O1 77.49(12) . . ?
O16 Mn2 O10 78.66(11) . . ?
O13 Mn2 O10 77.18(11) . . ?
O4 Mn2 O10 175.10(12) . . ?
O1 Mn2 O10 103.92(11) . . ?
O16 Mn2 O7 98.19(12) . . ?
O13 Mn2 O7 174.24(12) . . ?
O4 Mn2 O7 78.32(11) . . ?
O1 Mn2 O7 77.09(11) . . ?
O10 Mn2 O7 97.35(11) . . ?
O16 Mn2 Mn3 46.97(8) . . ?
O13 Mn2 Mn3 46.93(8) . . ?
O4 Mn2 Mn3 134.87(8) . . ?
O1 Mn2 Mn3 137.87(8) . . ?
O10 Mn2 Mn3 46.53(8) . . ?
O7 Mn2 Mn3 127.71(8) . . ?
O16 Mn2 Mn1 127.68(9) . . ?
O13 Mn2 Mn1 138.82(8) . . ?
O4 Mn2 Mn1 45.15(8) . . ?
O1 Mn2 Mn1 47.34(8) . . ?
O10 Mn2 Mn1 132.74(8) . . ?
O7 Mn2 Mn1 46.68(8) . . ?
Mn3 Mn2 Mn1 173.62(3) . . ?
N11 Mn3 N13 106.98(15) . . ?
N11 Mn3 N9 107.79(15) . . ?
N13 Mn3 N9 109.93(15) . . ?
N11 Mn3 O10 154.37(12) . . ?
N13 Mn3 O10 92.94(13) . . ?
N9 Mn3 O10 79.19(13) . . ?
N11 Mn3 O13 81.31(12) . . ?
N13 Mn3 O13 151.86(13) . . ?
N9 Mn3 O13 92.12(13) . . ?
O10 Mn3 O13 73.70(11) . . ?
N11 Mn3 O16 93.27(13) . . ?
N13 Mn3 O16 78.18(13) . . ?
N9 Mn3 O16 153.20(14) . . ?
O10 Mn3 O16 74.83(11) . . ?
O13 Mn3 O16 74.47(11) . . ?
N11 Mn3 Mn2 111.62(10) . . ?
N13 Mn3 Mn2 109.42(11) . . ?
N9 Mn3 Mn2 111.01(10) . . ?
O10 Mn3 Mn2 44.73(7) . . ?
O13 Mn3 Mn2 44.14(7) . . ?
O16 Mn3 Mn2 43.85(8) . . ?
C5 O1 Mn2 128.7(3) . . ?
C5 O1 Mn1 133.5(3) . . ?
Mn2 O1 Mn1 88.34(11) . . ?
C14 O4 Mn2 126.9(3) . . ?
C14 O4 Mn1 134.2(3) . . ?
Mn2 O4 Mn1 90.90(11) . . ?
C23 O7 Mn2 128.8(3) . . ?
C23 O7 Mn1 135.7(3) . . ?
Mn2 O7 Mn1 88.62(10) . . ?
C32 O10 Mn2 127.2(3) . . ?
C32 O10 Mn3 134.2(3) . . ?
Mn2 O10 Mn3 88.74(10) . . ?
C41 O13 Mn2 127.3(3) . . ?
C41 O13 Mn3 132.1(3) . . ?
Mn2 O13 Mn3 88.92(11) . . ?
C50 O16 Mn2 129.5(3) . . ?
C50 O16 Mn3 134.7(3) . . ?
Mn2 O16 Mn3 89.18(11) . . ?
C10 N1 C1 113.6(4) . . ?
C10 N1 C19 111.9(4) . . ?
C1 N1 C19 112.9(4) . . ?
C3 N2 C2 115.8(4) . . ?
C3 N2 Mn1 130.9(3) . . ?
C2 N2 Mn1 112.6(3) . . ?
O3 N3 O2 122.4(5) . . ?
O3 N3 C8 119.0(6) . . ?
O2 N3 C8 118.7(5) . . ?
C12 N4 C11 115.1(4) . . ?
C12 N4 Mn1 129.2(3) . . ?
C11 N4 Mn1 114.6(3) . . ?
O5 N5 O6 122.7(5) . . ?
O5 N5 C17 118.8(5) . . ?
O6 N5 C17 118.5(4) . . ?
C21 N6 C20 116.8(4) . . ?
C21 N6 Mn1 131.1(3) . . ?
C20 N6 Mn1 111.7(3) . . ?
O9 N7 O8 122.6(5) . . ?
O9 N7 C26 119.1(5) . . ?
O8 N7 C26 118.4(5) . . ?
C28 N8 C46 112.9(4) . . ?
C28 N8 C37 113.4(4) . . ?
C46 N8 C37 112.8(4) . . ?
C30 N9 C29 115.8(4) . . ?
C30 N9 Mn3 131.3(3) . . ?
C29 N9 Mn3 112.7(3) . . ?
O12 N10 O11 122.2(5) . . ?
O12 N10 C35 118.8(4) . . ?
O11 N10 C35 119.0(4) . . ?
C39 N11 C38 115.5(4) . . ?
C39 N11 Mn3 130.1(3) . . ?
C38 N11 Mn3 114.2(3) . . ?
O14 N12 O15 122.7(4) . . ?
O14 N12 C44 119.9(4) . . ?
O15 N12 C44 117.3(5) . . ?
C48 N13 C47 115.8(4) . . ?
C48 N13 Mn3 131.7(3) . . ?
C47 N13 Mn3 112.1(3) . . ?
O17 N14 O18 123.3(6) . . ?
O17 N14 C53 118.0(6) . . ?
O18 N14 C53 118.6(6) . . ?
N1 C1 C2 109.0(4) . . ?
N1 C1 H1A 109.9 . . ?
C2 C1 H1A 109.9 . . ?
N1 C1 H1B 109.9 . . ?
C2 C1 H1B 109.9 . . ?
H1A C1 H1B 108.3 . . ?
N2 C2 C1 109.9(4) . . ?
N2 C2 H2A 109.7 . . ?
C1 C2 H2A 109.7 . . ?
N2 C2 H2B 109.7 . . ?
C1 C2 H2B 109.7 . . ?
H2A C2 H2B 108.2 . . ?
N2 C3 C4 127.8(5) . . ?
N2 C3 H3 116.1 . . ?
C4 C3 H3 116.1 . . ?
C9 C4 C5 119.9(4) . . ?
C9 C4 C3 115.5(4) . . ?
C5 C4 C3 124.5(4) . . ?
O1 C5 C4 122.7(4) . . ?
O1 C5 C6 119.4(4) . . ?
C4 C5 C6 117.9(4) . . ?
C7 C6 C5 121.5(5) . . ?
C7 C6 H6 119.3 . . ?
C5 C6 H6 119.3 . . ?
C6 C7 C8 119.2(4) . . ?
C6 C7 H7 120.4 . . ?
C8 C7 H7 120.4 . . ?
C9 C8 C7 121.0(5) . . ?
C9 C8 N3 119.2(5) . . ?
C7 C8 N3 119.8(5) . . ?
C8 C9 C4 120.6(5) . . ?
C8 C9 H9 119.7 . . ?
C4 C9 H9 119.7 . . ?
N1 C10 C11 109.3(4) . . ?
N1 C10 H10A 109.8 . . ?
C11 C10 H10A 109.8 . . ?
N1 C10 H10B 109.8 . . ?
C11 C10 H10B 109.8 . . ?
H10A C10 H10B 108.3 . . ?
N4 C11 C10 108.0(4) . . ?
N4 C11 H11A 110.1 . . ?
C10 C11 H11A 110.1 . . ?
N4 C11 H11B 110.1 . . ?
C10 C11 H11B 110.1 . . ?
H11A C11 H11B 108.4 . . ?
N4 C12 C13 127.4(4) . . ?
N4 C12 H12 116.3 . . ?
C13 C12 H12 116.3 . . ?
C18 C13 C14 119.1(4) . . ?
C18 C13 C12 115.9(4) . . ?
C14 C13 C12 124.9(4) . . ?
O4 C14 C15 120.1(4) . . ?
O4 C14 C13 122.0(4) . . ?
C15 C14 C13 117.9(4) . . ?
C16 C15 C14 122.0(4) . . ?
C16 C15 H15 119.0 . . ?
C14 C15 H15 119.0 . . ?
C15 C16 C17 118.9(5) . . ?
C15 C16 H16 120.6 . . ?
C17 C16 H16 120.6 . . ?
C18 C17 C16 121.8(4) . . ?
C18 C17 N5 118.8(4) . . ?
C16 C17 N5 119.4(4) . . ?
C17 C18 C13 120.3(4) . . ?
C17 C18 H18 119.8 . . ?
C13 C18 H18 119.8 . . ?
N1 C19 C20 111.4(4) . . ?
N1 C19 H19A 109.3 . . ?
C20 C19 H19A 109.3 . . ?
N1 C19 H19B 109.3 . . ?
C20 C19 H19B 109.3 . . ?
H19A C19 H19B 108.0 . . ?
N6 C20 C19 108.1(4) . . ?
N6 C20 H20A 110.1 . . ?
C19 C20 H20A 110.1 . . ?
N6 C20 H20B 110.1 . . ?
C19 C20 H20B 110.1 . . ?
H20A C20 H20B 108.4 . . ?
N6 C21 C22 128.3(4) . . ?
N6 C21 H21 115.9 . . ?
C22 C21 H21 115.9 . . ?
C27 C22 C23 119.8(4) . . ?
C27 C22 C21 117.3(4) . . ?
C23 C22 C21 122.7(4) . . ?
O7 C23 C24 121.4(4) . . ?
O7 C23 C22 122.5(4) . . ?
C24 C23 C22 116.2(4) . . ?
C25 C24 C23 123.0(4) . . ?
C25 C24 H24 118.5 . . ?
C23 C24 H24 118.5 . . ?
C24 C25 C26 119.3(5) . . ?
C24 C25 H25 120.3 . . ?
C26 C25 H25 120.3 . . ?
C27 C26 C25 120.5(4) . . ?
C27 C26 N7 119.9(5) . . ?
C25 C26 N7 119.5(5) . . ?
C26 C27 C22 121.2(4) . . ?
C26 C27 H27 119.4 . . ?
C22 C27 H27 119.4 . . ?
N8 C28 C29 109.7(4) . . ?
N8 C28 H28A 109.7 . . ?
C29 C28 H28A 109.7 . . ?
N8 C28 H28B 109.7 . . ?
C29 C28 H28B 109.7 . . ?
H28A C28 H28B 108.2 . . ?
N9 C29 C28 107.8(4) . . ?
N9 C29 H29A 110.2 . . ?
C28 C29 H29A 110.2 . . ?
N9 C29 H29B 110.2 . . ?
C28 C29 H29B 110.2 . . ?
H29A C29 H29B 108.5 . . ?
N9 C30 C31 127.5(4) . . ?
N9 C30 H30 116.2 . . ?
C31 C30 H30 116.2 . . ?
C36 C31 C32 120.9(4) . . ?
C36 C31 C30 115.9(4) . . ?
C32 C31 C30 123.2(4) . . ?
O10 C32 C31 123.8(4) . . ?
O10 C32 C33 119.5(4) . . ?
C31 C32 C33 116.7(4) . . ?
C34 C33 C32 122.2(4) . . ?
C34 C33 H33 118.9 . . ?
C32 C33 H33 118.9 . . ?
C33 C34 C35 119.5(5) . . ?
C33 C34 H34 120.3 . . ?
C35 C34 H34 120.3 . . ?
C36 C35 C34 120.4(4) . . ?
C36 C35 N10 120.1(4) . . ?
C34 C35 N10 119.5(5) . . ?
C31 C36 C35 120.3(4) . . ?
C31 C36 H36 119.9 . . ?
C35 C36 H36 119.9 . . ?
N8 C37 C38 110.4(4) . . ?
N8 C37 H37A 109.6 . . ?
C38 C37 H37A 109.6 . . ?
N8 C37 H37B 109.6 . . ?
C38 C37 H37B 109.6 . . ?
H37A C37 H37B 108.1 . . ?
N11 C38 C37 108.2(4) . . ?
N11 C38 H38A 110.1 . . ?
C37 C38 H38A 110.1 . . ?
N11 C38 H38B 110.1 . . ?
C37 C38 H38B 110.1 . . ?
H38A C38 H38B 108.4 . . ?
N11 C39 C40 127.0(5) . . ?
N11 C39 H39 116.5 . . ?
C40 C39 H39 116.5 . . ?
C45 C40 C41 118.8(4) . . ?
C45 C40 C39 114.4(4) . . ?
C41 C40 C39 126.7(4) . . ?
O13 C41 C40 122.2(4) . . ?
O13 C41 C42 119.7(4) . . ?
C40 C41 C42 118.1(4) . . ?
C43 C42 C41 122.6(5) . . ?
C43 C42 H42 118.7 . . ?
C41 C42 H42 118.7 . . ?
C42 C43 C44 118.4(5) . . ?
C42 C43 H43 120.8 . . ?
C44 C43 H43 120.8 . . ?
C45 C44 C43 121.5(4) . . ?
C45 C44 N12 117.8(5) . . ?
C43 C44 N12 120.7(4) . . ?
C44 C45 C40 120.5(5) . . ?
C44 C45 H45 119.7 . . ?
C40 C45 H45 119.7 . . ?
N8 C46 C47 110.6(4) . . ?
N8 C46 H46A 109.5 . . ?
C47 C46 H46A 109.5 . . ?
N8 C46 H46B 109.5 . . ?
C47 C46 H46B 109.5 . . ?
H46A C46 H46B 108.1 . . ?
N13 C47 C46 107.9(4) . . ?
N13 C47 H47A 110.1 . . ?
C46 C47 H47A 110.1 . . ?
N13 C47 H47B 110.1 . . ?
C46 C47 H47B 110.1 . . ?
H47A C47 H47B 108.4 . . ?
N13 C48 C49 127.7(5) . . ?
N13 C48 H48 116.1 . . ?
C49 C48 H48 116.1 . . ?
C54 C49 C50 119.7(5) . . ?
C54 C49 C48 116.6(4) . . ?
C50 C49 C48 123.5(4) . . ?
O16 C50 C51 120.1(4) . . ?
O16 C50 C49 121.9(4) . . ?
C51 C50 C49 118.0(4) . . ?
C52 C51 C50 121.6(5) . . ?
C52 C51 H51 119.2 . . ?
C50 C51 H51 119.2 . . ?
C51 C52 C53 118.9(5) . . ?
C51 C52 H52 120.5 . . ?
C53 C52 H52 120.5 . . ?
C54 C53 C52 121.2(5) . . ?
C54 C53 N14 120.0(5) . . ?
C52 C53 N14 118.8(5) . . ?
C53 C54 C49 120.5(5) . . ?
C53 C54 H54 119.7 . . ?
C49 C54 H54 119.7 . . ?
C56 C55 H55A 109.5 . . ?
C56 C55 H55B 109.5 . . ?
H55A C55 H55B 109.5 . . ?
C56 C55 H55C 109.5 . . ?
H55A C55 H55C 109.5 . . ?
H55B C55 H55C 109.5 . . ?
N15 C56 C55 179.7(9) . . ?
C58 C57 H57A 109.5 . . ?
C58 C57 H57B 109.5 . . ?
H57A C57 H57B 109.5 . . ?
C58 C57 H57C 109.5 . . ?
H57A C57 H57C 109.5 . . ?
H57B C57 H57C 109.5 . . ?
N16 C58 C57 178.6(8) . . ?
C60 C59 H59A 109.5 . . ?
C60 C59 H59B 109.5 . . ?
H59A C59 H59B 109.5 . . ?
C60 C59 H59C 109.5 . . ?
H59A C59 H59C 109.5 . . ?
H59B C59 H59C 109.5 . . ?
N17 C60 C59 177.1(9) . . ?
C62 C61 H61A 109.5 . . ?
C62 C61 H61B 109.5 . . ?
H61A C61 H61B 109.5 . . ?
C62 C61 H61C 109.5 . . ?
H61A C61 H61C 109.5 . . ?
H61B C61 H61C 109.5 . . ?
N18 C62 C61 178.9(10) . . ?

loop_
_geom_bond_atom_site_label_1
_geom_bond_atom_site_label_2
_geom_bond_distance
_geom_bond_site_symmetry_2
_geom_bond_publ_flag
Mn1 O4 2.208(3) . ?
Mn1 N2 2.226(4) . ?
Mn1 N4 2.227(4) . ?
Mn1 N6 2.266(4) . ?
Mn1 O7 2.267(3) . ?
Mn1 O1 2.292(3) . ?
Mn1 Mn2 3.1149(10) . ?
Mn2 O16 2.148(3) . ?
Mn2 O13 2.160(3) . ?
Mn2 O4 2.162(3) . ?
Mn2 O1 2.177(3) . ?
Mn2 O10 2.182(3) . ?
Mn2 O7 2.192(3) . ?
Mn2 Mn3 3.1003(10) . ?
Mn3 N11 2.211(4) . ?
Mn3 N13 2.226(4) . ?
Mn3 N9 2.248(4) . ?
Mn3 O10 2.251(3) . ?
Mn3 O13 2.265(3) . ?
Mn3 O16 2.266(3) . ?
O1 C5 1.304(5) . ?
O2 N3 1.241(7) . ?
O3 N3 1.227(6) . ?
O4 C14 1.300(5) . ?
O5 N5 1.231(6) . ?
O6 N5 1.232(6) . ?
O7 C23 1.287(5) . ?
O8 N7 1.230(6) . ?
O9 N7 1.220(6) . ?
O10 C32 1.304(5) . ?
O11 N10 1.241(5) . ?
O12 N10 1.234(6) . ?
O13 C41 1.313(5) . ?
O14 N12 1.225(6) . ?
O15 N12 1.240(5) . ?
O16 C50 1.311(5) . ?
O17 N14 1.223(7) . ?
O18 N14 1.237(7) . ?
N1 C10 1.471(6) . ?
N1 C1 1.475(6) . ?
N1 C19 1.476(6) . ?
N2 C3 1.284(6) . ?
N2 C2 1.462(6) . ?
N3 C8 1.449(7) . ?
N4 C12 1.279(6) . ?
N4 C11 1.462(6) . ?
N5 C17 1.456(6) . ?
N6 C21 1.267(6) . ?
N6 C20 1.474(6) . ?
N7 C26 1.446(6) . ?
N8 C28 1.458(6) . ?
N8 C46 1.465(6) . ?
N8 C37 1.472(6) . ?
N9 C30 1.279(6) . ?
N9 C29 1.459(6) . ?
N10 C35 1.436(6) . ?
N11 C39 1.285(6) . ?
N11 C38 1.468(6) . ?
N12 C44 1.454(6) . ?
N13 C48 1.278(6) . ?
N13 C47 1.475(6) . ?
N14 C53 1.457(7) . ?
C1 C2 1.521(7) . ?
C1 H1A 0.9900 . ?
C1 H1B 0.9900 . ?
C2 H2A 0.9900 . ?
C2 H2B 0.9900 . ?
C3 C4 1.452(7) . ?
C3 H3 0.9500 . ?
C4 C9 1.387(6) . ?
C4 C5 1.414(6) . ?
C5 C6 1.425(6) . ?
C6 C7 1.374(7) . ?
C6 H6 0.9500 . ?
C7 C8 1.390(7) . ?
C7 H7 0.9500 . ?
C8 C9 1.385(7) . ?
C9 H9 0.9500 . ?
C10 C11 1.507(7) . ?
C10 H10A 0.9900 . ?
C10 H10B 0.9900 . ?
C11 H11A 0.9900 . ?
C11 H11B 0.9900 . ?
C12 C13 1.449(6) . ?
C12 H12 0.9500 . ?
C13 C18 1.404(6) . ?
C13 C14 1.427(6) . ?
C14 C15 1.418(6) . ?
C15 C16 1.369(6) . ?
C15 H15 0.9500 . ?
C16 C17 1.390(7) . ?
C16 H16 0.9500 . ?
C17 C18 1.374(7) . ?
C18 H18 0.9500 . ?
C19 C20 1.505(7) . ?
C19 H19A 0.9900 . ?
C19 H19B 0.9900 . ?
C20 H20A 0.9900 . ?
C20 H20B 0.9900 . ?
C21 C22 1.462(6) . ?
C21 H21 0.9500 . ?
C22 C27 1.385(6) . ?
C22 C23 1.434(6) . ?
C23 C24 1.424(6) . ?
C24 C25 1.359(6) . ?
C24 H24 0.9500 . ?
C25 C26 1.384(7) . ?
C25 H25 0.9500 . ?
C26 C27 1.382(7) . ?
C27 H27 0.9500 . ?
C28 C29 1.516(7) . ?
C28 H28A 0.9900 . ?
C28 H28B 0.9900 . ?
C29 H29A 0.9900 . ?
C29 H29B 0.9900 . ?
C30 C31 1.467(7) . ?
C30 H30 0.9500 . ?
C31 C36 1.380(6) . ?
C31 C32 1.419(6) . ?
C32 C33 1.424(6) . ?
C33 C34 1.362(6) . ?
C33 H33 0.9500 . ?
C34 C35 1.394(7) . ?
C34 H34 0.9500 . ?
C35 C36 1.386(7) . ?
C36 H36 0.9500 . ?
C37 C38 1.514(7) . ?
C37 H37A 0.9900 . ?
C37 H37B 0.9900 . ?
C38 H38A 0.9900 . ?
C38 H38B 0.9900 . ?
C39 C40 1.448(7) . ?
C39 H39 0.9500 . ?
C40 C45 1.409(6) . ?
C40 C41 1.416(6) . ?
C41 C42 1.417(6) . ?
C42 C43 1.369(7) . ?
C42 H42 0.9500 . ?
C43 C44 1.389(7) . ?
C43 H43 0.9500 . ?
C44 C45 1.382(7) . ?
C45 H45 0.9500 . ?
C46 C47 1.512(7) . ?
C46 H46A 0.9900 . ?
C46 H46B 0.9900 . ?
C47 H47A 0.9900 . ?
C47 H47B 0.9900 . ?
C48 C49 1.460(7) . ?
C48 H48 0.9500 . ?
C49 C54 1.390(7) . ?
C49 C50 1.417(6) . ?
C50 C51 1.416(7) . ?
C51 C52 1.375(7) . ?
C51 H51 0.9500 . ?
C52 C53 1.396(7) . ?
C52 H52 0.9500 . ?
C53 C54 1.375(7) . ?
C54 H54 0.9500 . ?
N15 C56 1.132(8) . ?
C55 C56 1.444(9) . ?
C55 H55A 0.9800 . ?
C55 H55B 0.9800 . ?
C55 H55C 0.9800 . ?
N16 C58 1.135(9) . ?
C57 C58 1.449(10) . ?
C57 H57A 0.9800 . ?
C57 H57B 0.9800 . ?
C57 H57C 0.9800 . ?
N17 C60 1.112(9) . ?
C59 C60 1.468(11) . ?
C59 H59A 0.9800 . ?
C59 H59B 0.9800 . ?
C59 H59C 0.9800 . ?
N18 C62 1.126(9) . ?
C61 C62 1.458(10) . ?
C61 H61A 0.9800 . ?
C61 H61B 0.9800 . ?
C61 H61C 0.9800 . ?

loop_
_geom_hbond_atom_site_label_D
_geom_hbond_atom_site_label_H
_geom_hbond_atom_site_label_A
_geom_hbond_distance_DH
_geom_hbond_distance_HA
_geom_hbond_distance_DA
_geom_hbond_angle_DHA
_geom_hbond_site_symmetry_A
C12 H12 O11 0.95 2.57 3.506(6) 169.4 1_655
C30 H30 O5 0.95 2.42 3.142(6) 132.2 1_455
C37 H37B O6 0.99 2.45 3.261(6) 138.6 2_656
C48 H48 N16 0.95 2.58 3.362(8) 139.3 2_656
C55 H55B O14 0.98 2.57 3.391(8) 141.8 .
C57 H57B O6 0.98 2.51 3.404(8) 151.2 .
C61 H61A O2 0.98 2.57 3.230(10) 124.5 2_576

loop_
_geom_torsion_atom_site_label_1
_geom_torsion_atom_site_label_2
_geom_torsion_atom_site_label_3
_geom_torsion_atom_site_label_4
_geom_torsion
_geom_torsion_site_symmetry_1
_geom_torsion_site_symmetry_2
_geom_torsion_site_symmetry_3
_geom_torsion_site_symmetry_4
_geom_torsion_publ_flag
O4 Mn1 Mn2 O16 61.84(16) . . . . ?
N2 Mn1 Mn2 O16 -130.54(16) . . . . ?
N4 Mn1 Mn2 O16 109.50(15) . . . . ?
N6 Mn1 Mn2 O16 -14.46(15) . . . . ?
O7 Mn1 Mn2 O16 -61.25(16) . . . . ?
O1 Mn1 Mn2 O16 -178.09(16) . . . . ?
O4 Mn1 Mn2 O13 -59.43(17) . . . . ?
N2 Mn1 Mn2 O13 108.19(17) . . . . ?
N4 Mn1 Mn2 O13 -11.77(17) . . . . ?
N6 Mn1 Mn2 O13 -135.73(17) . . . . ?
O7 Mn1 Mn2 O13 177.49(18) . . . . ?
O1 Mn1 Mn2 O13 60.65(17) . . . . ?
N2 Mn1 Mn2 O4 167.63(16) . . . . ?
N4 Mn1 Mn2 O4 47.66(16) . . . . ?
N6 Mn1 Mn2 O4 -76.30(16) . . . . ?
O7 Mn1 Mn2 O4 -123.08(16) . . . . ?
O1 Mn1 Mn2 O4 120.08(16) . . . . ?
O4 Mn1 Mn2 O1 -120.08(16) . . . . ?
N2 Mn1 Mn2 O1 47.55(16) . . . . ?
N4 Mn1 Mn2 O1 -72.41(15) . . . . ?
N6 Mn1 Mn2 O1 163.63(15) . . . . ?
O7 Mn1 Mn2 O1 116.84(16) . . . . ?
O4 Mn1 Mn2 O10 173.88(17) . . . . ?
N2 Mn1 Mn2 O10 -18.50(16) . . . . ?
N4 Mn1 Mn2 O10 -138.46(15) . . . . ?
N6 Mn1 Mn2 O10 97.58(15) . . . . ?
O7 Mn1 Mn2 O10 50.79(16) . . . . ?
O1 Mn1 Mn2 O10 -66.05(16) . . . . ?
O4 Mn1 Mn2 O7 123.08(16) . . . . ?
N2 Mn1 Mn2 O7 -69.29(16) . . . . ?
N4 Mn1 Mn2 O7 170.75(16) . . . . ?
N6 Mn1 Mn2 O7 46.79(15) . . . . ?
O1 Mn1 Mn2 O7 -116.84(16) . . . . ?
O4 Mn1 Mn2 Mn3 93.4(3) . . . . ?
N2 Mn1 Mn2 Mn3 -99.0(3) . . . . ?
N4 Mn1 Mn2 Mn3 141.0(3) . . . . ?
N6 Mn1 Mn2 Mn3 17.1(3) . . . . ?
O7 Mn1 Mn2 Mn3 -29.7(3) . . . . ?
O1 Mn1 Mn2 Mn3 -146.6(3) . . . . ?
O16 Mn2 Mn3 N11 -71.09(16) . . . . ?
O13 Mn2 Mn3 N11 50.09(16) . . . . ?
O4 Mn2 Mn3 N11 -18.58(17) . . . . ?
O1 Mn2 Mn3 N11 111.59(17) . . . . ?
O10 Mn2 Mn3 N11 167.96(16) . . . . ?
O7 Mn2 Mn3 N11 -132.70(16) . . . . ?
Mn1 Mn2 Mn3 N11 -105.6(3) . . . . ?
O16 Mn2 Mn3 N13 47.12(16) . . . . ?
O13 Mn2 Mn3 N13 168.30(16) . . . . ?
O4 Mn2 Mn3 N13 99.64(17) . . . . ?
O1 Mn2 Mn3 N13 -130.19(17) . . . . ?
O10 Mn2 Mn3 N13 -73.82(16) . . . . ?
O7 Mn2 Mn3 N13 -14.48(16) . . . . ?
Mn1 Mn2 Mn3 N13 12.6(3) . . . . ?
O16 Mn2 Mn3 N9 168.63(16) . . . . ?
O13 Mn2 Mn3 N9 -70.19(16) . . . . ?
O4 Mn2 Mn3 N9 -138.86(16) . . . . ?
O1 Mn2 Mn3 N9 -8.69(17) . . . . ?
O10 Mn2 Mn3 N9 47.68(15) . . . . ?
O7 Mn2 Mn3 N9 107.02(15) . . . . ?
Mn1 Mn2 Mn3 N9 134.1(3) . . . . ?
O16 Mn2 Mn3 O10 120.94(16) . . . . ?
O13 Mn2 Mn3 O10 -117.88(16) . . . . ?
O4 Mn2 Mn3 O10 173.46(17) . . . . ?
O1 Mn2 Mn3 O10 -56.37(17) . . . . ?
O7 Mn2 Mn3 O10 59.34(15) . . . . ?
Mn1 Mn2 Mn3 O10 86.5(3) . . . . ?
O16 Mn2 Mn3 O13 -121.18(16) . . . . ?
O4 Mn2 Mn3 O13 -68.66(16) . . . . ?
O1 Mn2 Mn3 O13 61.50(17) . . . . ?
O10 Mn2 Mn3 O13 117.88(16) . . . . ?
O7 Mn2 Mn3 O13 177.21(16) . . . . ?
Mn1 Mn2 Mn3 O13 -155.7(3) . . . . ?
O13 Mn2 Mn3 O16 121.18(16) . . . . ?
O4 Mn2 Mn3 O16 52.52(17) . . . . ?
O1 Mn2 Mn3 O16 -177.32(18) . . . . ?
O10 Mn2 Mn3 O16 -120.94(16) . . . . ?
O7 Mn2 Mn3 O16 -61.61(16) . . . . ?
Mn1 Mn2 Mn3 O16 -34.5(3) . . . . ?
O16 Mn2 O1 C5 -132.2(13) . . . . ?
O13 Mn2 O1 C5 67.4(4) . . . . ?
O4 Mn2 O1 C5 171.9(4) . . . . ?
O10 Mn2 O1 C5 -12.9(4) . . . . ?
O7 Mn2 O1 C5 -107.4(4) . . . . ?
Mn3 Mn2 O1 C5 25.6(4) . . . . ?
Mn1 Mn2 O1 C5 -149.2(4) . . . . ?
O16 Mn2 O1 Mn1 17.0(14) . . . . ?
O13 Mn2 O1 Mn1 -143.38(10) . . . . ?
O4 Mn2 O1 Mn1 -38.93(10) . . . . ?
O10 Mn2 O1 Mn1 136.25(10) . . . . ?
O7 Mn2 O1 Mn1 41.75(10) . . . . ?
Mn3 Mn2 O1 Mn1 174.76(5) . . . . ?
O4 Mn1 O1 C5 -174.8(4) . . . . ?
N2 Mn1 O1 C5 11.3(4) . . . . ?
N4 Mn1 O1 C5 -95.8(4) . . . . ?
N6 Mn1 O1 C5 113.6(4) . . . . ?
O7 Mn1 O1 C5 105.6(4) . . . . ?
Mn2 Mn1 O1 C5 146.5(4) . . . . ?
O4 Mn1 O1 Mn2 38.62(10) . . . . ?
N2 Mn1 O1 Mn2 -135.28(14) . . . . ?
N4 Mn1 O1 Mn2 117.67(13) . . . . ?
N6 Mn1 O1 Mn2 -32.9(3) . . . . ?
O7 Mn1 O1 Mn2 -40.93(11) . . . . ?
O16 Mn2 O4 C14 72.9(4) . . . . ?
O13 Mn2 O4 C14 -8.5(4) . . . . ?
O1 Mn2 O4 C14 -111.4(4) . . . . ?
O10 Mn2 O4 C14 141.2(13) . . . . ?
O7 Mn2 O4 C14 169.4(4) . . . . ?
Mn3 Mn2 O4 C14 36.9(4) . . . . ?
Mn1 Mn2 O4 C14 -152.1(4) . . . . ?
O16 Mn2 O4 Mn1 -134.96(11) . . . . ?
O13 Mn2 O4 Mn1 143.63(11) . . . . ?
O1 Mn2 O4 Mn1 40.68(11) . . . . ?
O10 Mn2 O4 Mn1 -66.6(14) . . . . ?
O7 Mn2 O4 Mn1 -38.49(11) . . . . ?
Mn3 Mn2 O4 Mn1 -170.99(5) . . . . ?
N2 Mn1 O4 C14 122.7(4) . . . . ?
N4 Mn1 O4 C14 12.5(4) . . . . ?
N6 Mn1 O4 C14 -98.0(4) . . . . ?
O7 Mn1 O4 C14 -174.0(4) . . . . ?
O1 Mn1 O4 C14 109.7(4) . . . . ?
Mn2 Mn1 O4 C14 148.6(4) . . . . ?
N2 Mn1 O4 Mn2 -25.8(3) . . . . ?
N4 Mn1 O4 Mn2 -136.04(14) . . . . ?
N6 Mn1 O4 Mn2 113.39(13) . . . . ?
O7 Mn1 O4 Mn2 37.44(10) . . . . ?
O1 Mn1 O4 Mn2 -38.92(11) . . . . ?
O16 Mn2 O7 C23 -18.6(4) . . . . ?
O13 Mn2 O7 C23 42.7(14) . . . . ?
O4 Mn2 O7 C23 -116.7(4) . . . . ?
O1 Mn2 O7 C23 163.6(4) . . . . ?
O10 Mn2 O7 C23 61.0(4) . . . . ?
Mn3 Mn2 O7 C23 22.0(4) . . . . ?
Mn1 Mn2 O7 C23 -154.1(4) . . . . ?
O16 Mn2 O7 Mn1 135.49(11) . . . . ?
O13 Mn2 O7 Mn1 -163.3(12) . . . . ?
O4 Mn2 O7 Mn1 37.34(11) . . . . ?
O1 Mn2 O7 Mn1 -42.32(11) . . . . ?
O10 Mn2 O7 Mn1 -144.98(11) . . . . ?
Mn3 Mn2 O7 Mn1 176.01(4) . . . . ?
O4 Mn1 O7 C23 113.9(4) . . . . ?
N2 Mn1 O7 C23 -90.4(4) . . . . ?
N4 Mn1 O7 C23 129.7(4) . . . . ?
N6 Mn1 O7 C23 15.4(4) . . . . ?
O1 Mn1 O7 C23 -168.6(4) . . . . ?
Mn2 Mn1 O7 C23 150.8(5) . . . . ?
O4 Mn1 O7 Mn2 -36.86(11) . . . . ?
N2 Mn1 O7 Mn2 118.85(13) . . . . ?
N4 Mn1 O7 Mn2 -21.1(3) . . . . ?
N6 Mn1 O7 Mn2 -135.42(14) . . . . ?
O1 Mn1 O7 Mn2 40.59(10) . . . . ?
O16 Mn2 O10 C32 171.1(4) . . . . ?
O13 Mn2 O10 C32 -107.6(3) . . . . ?
O4 Mn2 O10 C32 102.0(14) . . . . ?
O1 Mn2 O10 C32 -4.3(4) . . . . ?
O7 Mn2 O10 C32 74.2(3) . . . . ?
Mn3 Mn2 O10 C32 -149.1(4) . . . . ?
Mn1 Mn2 O10 C32 39.6(4) . . . . ?
O16 Mn2 O10 Mn3 -39.75(11) . . . . ?
O13 Mn2 O10 Mn3 41.47(10) . . . . ?
O4 Mn2 O10 Mn3 -108.9(14) . . . . ?
O1 Mn2 O10 Mn3 144.87(11) . . . . ?
O7 Mn2 O10 Mn3 -136.67(11) . . . . ?
Mn1 Mn2 O10 Mn3 -171.31(4) . . . . ?
N11 Mn3 O10 C32 118.6(4) . . . . ?
N13 Mn3 O10 C32 -99.8(4) . . . . ?
N9 Mn3 O10 C32 9.9(4) . . . . ?
O13 Mn3 O10 C32 105.4(4) . . . . ?
O16 Mn3 O10 C32 -176.8(4) . . . . ?
Mn2 Mn3 O10 C32 145.2(4) . . . . ?
N11 Mn3 O10 Mn2 -26.6(3) . . . . ?
N13 Mn3 O10 Mn2 114.91(13) . . . . ?
N9 Mn3 O10 Mn2 -135.35(13) . . . . ?
O13 Mn3 O10 Mn2 -39.90(10) . . . . ?
O16 Mn3 O10 Mn2 38.00(10) . . . . ?
O16 Mn2 O13 C41 -106.3(4) . . . . ?
O4 Mn2 O13 C41 -9.5(4) . . . . ?
O1 Mn2 O13 C41 71.9(4) . . . . ?
O10 Mn2 O13 C41 173.0(4) . . . . ?
O7 Mn2 O13 C41 -168.4(11) . . . . ?
Mn3 Mn2 O13 C41 -145.9(4) . . . . ?
Mn1 Mn2 O13 C41 30.1(4) . . . . ?
O16 Mn2 O13 Mn3 39.56(11) . . . . ?
O4 Mn2 O13 Mn3 136.33(11) . . . . ?
O1 Mn2 O13 Mn3 -142.21(11) . . . . ?
O10 Mn2 O13 Mn3 -41.14(10) . . . . ?
O7 Mn2 O13 Mn3 -22.5(13) . . . . ?
Mn1 Mn2 O13 Mn3 176.01(5) . . . . ?
N11 Mn3 O13 C41 9.2(4) . . . . ?
N13 Mn3 O13 C41 119.1(4) . . . . ?
N9 Mn3 O13 C41 -98.5(4) . . . . ?
O10 Mn3 O13 C41 -176.6(4) . . . . ?
O16 Mn3 O13 C41 105.1(4) . . . . ?
Mn2 Mn3 O13 C41 143.0(4) . . . . ?
N11 Mn3 O13 Mn2 -133.83(14) . . . . ?
N13 Mn3 O13 Mn2 -23.9(3) . . . . ?
N9 Mn3 O13 Mn2 118.49(13) . . . . ?
O10 Mn3 O13 Mn2 40.40(10) . . . . ?
O16 Mn3 O13 Mn2 -37.96(11) . . . . ?
O13 Mn2 O16 C50 166.4(4) . . . . ?
O4 Mn2 O16 C50 60.7(4) . . . . ?
O1 Mn2 O16 C50 5.6(16) . . . . ?
O10 Mn2 O16 C50 -114.6(4) . . . . ?
O7 Mn2 O16 C50 -18.7(4) . . . . ?
Mn3 Mn2 O16 C50 -154.0(4) . . . . ?
Mn1 Mn2 O16 C50 21.4(4) . . . . ?
O13 Mn2 O16 Mn3 -39.54(11) . . . . ?
O4 Mn2 O16 Mn3 -145.23(11) . . . . ?
O1 Mn2 O16 Mn3 159.7(13) . . . . ?
O10 Mn2 O16 Mn3 39.41(10) . . . . ?
O7 Mn2 O16 Mn3 135.32(11) . . . . ?
Mn1 Mn2 O16 Mn3 175.44(4) . . . . ?
N11 Mn3 O16 C50 -90.1(4) . . . . ?
N13 Mn3 O16 C50 16.6(4) . . . . ?
N9 Mn3 O16 C50 127.5(4) . . . . ?
O10 Mn3 O16 C50 112.9(4) . . . . ?
O13 Mn3 O16 C50 -170.2(4) . . . . ?
Mn2 Mn3 O16 C50 151.6(5) . . . . ?
N11 Mn3 O16 Mn2 118.24(13) . . . . ?
N13 Mn3 O16 Mn2 -135.08(15) . . . . ?
N9 Mn3 O16 Mn2 -24.1(3) . . . . ?
O10 Mn3 O16 Mn2 -38.71(10) . . . . ?
O13 Mn3 O16 Mn2 38.20(10) . . . . ?
O4 Mn1 N2 C3 -25.2(6) . . . . ?
N4 Mn1 N2 C3 78.6(4) . . . . ?
N6 Mn1 N2 C3 -162.7(4) . . . . ?
O7 Mn1 N2 C3 -85.2(4) . . . . ?
O1 Mn1 N2 C3 -12.4(4) . . . . ?
Mn2 Mn1 N2 C3 -44.1(5) . . . . ?
O4 Mn1 N2 C2 164.8(3) . . . . ?
N4 Mn1 N2 C2 -91.3(3) . . . . ?
N6 Mn1 N2 C2 27.3(4) . . . . ?
O7 Mn1 N2 C2 104.8(3) . . . . ?
O1 Mn1 N2 C2 177.7(3) . . . . ?
Mn2 Mn1 N2 C2 146.0(3) . . . . ?
O4 Mn1 N4 C12 -13.2(4) . . . . ?
N2 Mn1 N4 C12 -166.2(4) . . . . ?
N6 Mn1 N4 C12 78.7(4) . . . . ?
O7 Mn1 N4 C12 -28.6(6) . . . . ?
O1 Mn1 N4 C12 -86.4(4) . . . . ?
Mn2 Mn1 N4 C12 -44.5(4) . . . . ?
O4 Mn1 N4 C11 179.7(3) . . . . ?
N2 Mn1 N4 C11 26.7(3) . . . . ?
N6 Mn1 N4 C11 -88.4(3) . . . . ?
O7 Mn1 N4 C11 164.3(3) . . . . ?
O1 Mn1 N4 C11 106.5(3) . . . . ?
Mn2 Mn1 N4 C11 148.4(3) . . . . ?
O4 Mn1 N6 C21 -85.9(5) . . . . ?
N2 Mn1 N6 C21 75.9(5) . . . . ?
N4 Mn1 N6 C21 -167.8(4) . . . . ?
O7 Mn1 N6 C21 -11.7(4) . . . . ?
O1 Mn1 N6 C21 -19.5(6) . . . . ?
Mn2 Mn1 N6 C21 -43.3(5) . . . . ?
O4 Mn1 N6 C20 101.8(3) . . . . ?
N2 Mn1 N6 C20 -96.4(3) . . . . ?
N4 Mn1 N6 C20 19.8(4) . . . . ?
O7 Mn1 N6 C20 176.0(3) . . . . ?
O1 Mn1 N6 C20 168.2(3) . . . . ?
Mn2 Mn1 N6 C20 144.4(3) . . . . ?
N11 Mn3 N9 C30 -160.9(4) . . . . ?
N13 Mn3 N9 C30 82.8(5) . . . . ?
O10 Mn3 N9 C30 -6.4(4) . . . . ?
O13 Mn3 N9 C30 -79.3(4) . . . . ?
O16 Mn3 N9 C30 -20.7(6) . . . . ?
Mn2 Mn3 N9 C30 -38.4(5) . . . . ?
N11 Mn3 N9 C29 25.0(3) . . . . ?
N13 Mn3 N9 C29 -91.2(3) . . . . ?
O10 Mn3 N9 C29 179.6(3) . . . . ?
O13 Mn3 N9 C29 106.6(3) . . . . ?
O16 Mn3 N9 C29 165.2(3) . . . . ?
Mn2 Mn3 N9 C29 147.6(3) . . . . ?
N13 Mn3 N11 C39 -158.5(4) . . . . ?
N9 Mn3 N11 C39 83.3(4) . . . . ?
O10 Mn3 N11 C39 -19.1(6) . . . . ?
O13 Mn3 N11 C39 -6.2(4) . . . . ?
O16 Mn3 N11 C39 -79.9(4) . . . . ?
Mn2 Mn3 N11 C39 -38.9(5) . . . . ?
N13 Mn3 N11 C38 26.3(4) . . . . ?
N9 Mn3 N11 C38 -91.9(3) . . . . ?
O10 Mn3 N11 C38 165.8(3) . . . . ?
O13 Mn3 N11 C38 178.7(3) . . . . ?
O16 Mn3 N11 C38 104.9(3) . . . . ?
Mn2 Mn3 N11 C38 145.9(3) . . . . ?
N11 Mn3 N13 C48 78.0(5) . . . . ?
N9 Mn3 N13 C48 -165.2(4) . . . . ?
O10 Mn3 N13 C48 -85.7(5) . . . . ?
O13 Mn3 N13 C48 -25.6(6) . . . . ?
O16 Mn3 N13 C48 -11.8(4) . . . . ?
Mn2 Mn3 N13 C48 -43.1(5) . . . . ?
N11 Mn3 N13 C47 -94.4(3) . . . . ?
N9 Mn3 N13 C47 22.3(4) . . . . ?
O10 Mn3 N13 C47 101.9(3) . . . . ?
O13 Mn3 N13 C47 161.9(3) . . . . ?
O16 Mn3 N13 C47 175.7(3) . . . . ?
Mn2 Mn3 N13 C47 144.5(3) . . . . ?
C10 N1 C1 C2 143.7(4) . . . . ?
C19 N1 C1 C2 -87.5(5) . . . . ?
C3 N2 C2 C1 -107.5(5) . . . . ?
Mn1 N2 C2 C1 64.1(5) . . . . ?
N1 C1 C2 N2 -59.7(6) . . . . ?
C2 N2 C3 C4 179.1(5) . . . . ?
Mn1 N2 C3 C4 9.4(8) . . . . ?
N2 C3 C4 C9 178.8(5) . . . . ?
N2 C3 C4 C5 2.3(8) . . . . ?
Mn2 O1 C5 C4 129.0(4) . . . . ?
Mn1 O1 C5 C4 -6.1(6) . . . . ?
Mn2 O1 C5 C6 -50.5(5) . . . . ?
Mn1 O1 C5 C6 174.4(3) . . . . ?
C9 C4 C5 O1 179.7(4) . . . . ?
C3 C4 C5 O1 -3.9(7) . . . . ?
C9 C4 C5 C6 -0.8(7) . . . . ?
C3 C4 C5 C6 175.6(4) . . . . ?
O1 C5 C6 C7 179.1(4) . . . . ?
C4 C5 C6 C7 -0.4(7) . . . . ?
C5 C6 C7 C8 1.1(7) . . . . ?
C6 C7 C8 C9 -0.5(7) . . . . ?
C6 C7 C8 N3 -178.3(5) . . . . ?
O3 N3 C8 C9 177.6(5) . . . . ?
O2 N3 C8 C9 -3.2(8) . . . . ?
O3 N3 C8 C7 -4.5(8) . . . . ?
O2 N3 C8 C7 174.6(5) . . . . ?
C7 C8 C9 C4 -0.7(8) . . . . ?
N3 C8 C9 C4 177.1(5) . . . . ?
C5 C4 C9 C8 1.3(7) . . . . ?
C3 C4 C9 C8 -175.4(5) . . . . ?
C1 N1 C10 C11 -85.7(5) . . . . ?
C19 N1 C10 C11 145.0(4) . . . . ?
C12 N4 C11 C10 -105.2(5) . . . . ?
Mn1 N4 C11 C10 63.7(4) . . . . ?
N1 C10 C11 N4 -60.3(5) . . . . ?
C11 N4 C12 C13 177.5(4) . . . . ?
Mn1 N4 C12 C13 10.4(7) . . . . ?
N4 C12 C13 C18 176.5(5) . . . . ?
N4 C12 C13 C14 0.8(8) . . . . ?
Mn2 O4 C14 C15 -48.2(6) . . . . ?
Mn1 O4 C14 C15 172.5(3) . . . . ?
Mn2 O4 C14 C13 131.5(4) . . . . ?
Mn1 O4 C14 C13 -7.8(7) . . . . ?
C18 C13 C14 O4 -178.1(4) . . . . ?
C12 C13 C14 O4 -2.5(7) . . . . ?
C18 C13 C14 C15 1.6(6) . . . . ?
C12 C13 C14 C15 177.2(4) . . . . ?
O4 C14 C15 C16 177.8(4) . . . . ?
C13 C14 C15 C16 -1.9(7) . . . . ?
C14 C15 C16 C17 1.4(7) . . . . ?
C15 C16 C17 C18 -0.6(7) . . . . ?
C15 C16 C17 N5 -178.1(4) . . . . ?
O5 N5 C17 C18 6.6(7) . . . . ?
O6 N5 C17 C18 -171.6(5) . . . . ?
O5 N5 C17 C16 -175.7(5) . . . . ?
O6 N5 C17 C16 6.1(7) . . . . ?
C16 C17 C18 C13 0.4(7) . . . . ?
N5 C17 C18 C13 177.9(4) . . . . ?
C14 C13 C18 C17 -0.9(7) . . . . ?
C12 C13 C18 C17 -176.9(4) . . . . ?
C10 N1 C19 C20 -89.8(5) . . . . ?
C1 N1 C19 C20 140.5(4) . . . . ?
C21 N6 C20 C19 -108.1(5) . . . . ?
Mn1 N6 C20 C19 65.5(4) . . . . ?
N1 C19 C20 N6 -58.7(5) . . . . ?
C20 N6 C21 C22 177.5(5) . . . . ?
Mn1 N6 C21 C22 5.5(8) . . . . ?
N6 C21 C22 C27 -179.6(5) . . . . ?
N6 C21 C22 C23 5.7(8) . . . . ?
Mn2 O7 C23 C24 -48.2(6) . . . . ?
Mn1 O7 C23 C24 170.6(3) . . . . ?
Mn2 O7 C23 C22 129.8(4) . . . . ?
Mn1 O7 C23 C22 -11.4(7) . . . . ?
C27 C22 C23 O7 -177.6(4) . . . . ?
C21 C22 C23 O7 -3.0(7) . . . . ?
C27 C22 C23 C24 0.5(7) . . . . ?
C21 C22 C23 C24 175.1(4) . . . . ?
O7 C23 C24 C25 177.9(4) . . . . ?
C22 C23 C24 C25 -0.2(7) . . . . ?
C23 C24 C25 C26 0.0(7) . . . . ?
C24 C25 C26 C27 -0.2(7) . . . . ?
C24 C25 C26 N7 -176.6(4) . . . . ?
O9 N7 C26 C27 -174.2(5) . . . . ?
O8 N7 C26 C27 6.9(8) . . . . ?
O9 N7 C26 C25 2.2(8) . . . . ?
O8 N7 C26 C25 -176.7(5) . . . . ?
C25 C26 C27 C22 0.6(8) . . . . ?
N7 C26 C27 C22 176.9(5) . . . . ?
C23 C22 C27 C26 -0.7(7) . . . . ?
C21 C22 C27 C26 -175.6(5) . . . . ?
C46 N8 C28 C29 144.4(4) . . . . ?
C37 N8 C28 C29 -85.9(5) . . . . ?
C30 N9 C29 C28 -110.2(5) . . . . ?
Mn3 N9 C29 C28 64.9(4) . . . . ?
N8 C28 C29 N9 -61.4(5) . . . . ?
C29 N9 C30 C31 175.6(4) . . . . ?
Mn3 N9 C30 C31 1.7(8) . . . . ?
N9 C30 C31 C36 -176.5(5) . . . . ?
N9 C30 C31 C32 4.5(8) . . . . ?
Mn2 O10 C32 C31 126.2(4) . . . . ?
Mn3 O10 C32 C31 -8.1(6) . . . . ?
Mn2 O10 C32 C33 -52.7(5) . . . . ?
Mn3 O10 C32 C33 172.9(3) . . . . ?
C36 C31 C32 O10 179.8(4) . . . . ?
C30 C31 C32 O10 -1.3(7) . . . . ?
C36 C31 C32 C33 -1.2(6) . . . . ?
C30 C31 C32 C33 177.7(4) . . . . ?
O10 C32 C33 C34 178.8(4) . . . . ?
C31 C32 C33 C34 -0.2(7) . . . . ?
C32 C33 C34 C35 2.0(7) . . . . ?
C33 C34 C35 C36 -2.4(7) . . . . ?
C33 C34 C35 N10 177.2(4) . . . . ?
O12 N10 C35 C36 -175.7(5) . . . . ?
O11 N10 C35 C36 3.8(7) . . . . ?
O12 N10 C35 C34 4.7(7) . . . . ?
O11 N10 C35 C34 -175.9(4) . . . . ?
C32 C31 C36 C35 0.8(7) . . . . ?
C30 C31 C36 C35 -178.1(4) . . . . ?
C34 C35 C36 C31 1.0(7) . . . . ?
N10 C35 C36 C31 -178.6(4) . . . . ?
C28 N8 C37 C38 143.3(4) . . . . ?
C46 N8 C37 C38 -86.9(5) . . . . ?
C39 N11 C38 C37 -112.6(5) . . . . ?
Mn3 N11 C38 C37 63.3(5) . . . . ?
N8 C37 C38 N11 -58.2(5) . . . . ?
C38 N11 C39 C40 177.7(5) . . . . ?
Mn3 N11 C39 C40 2.6(8) . . . . ?
N11 C39 C40 C45 179.3(5) . . . . ?
N11 C39 C40 C41 2.5(8) . . . . ?
Mn2 O13 C41 C40 122.8(4) . . . . ?
Mn3 O13 C41 C40 -8.1(6) . . . . ?
Mn2 O13 C41 C42 -54.9(5) . . . . ?
Mn3 O13 C41 C42 174.2(3) . . . . ?
C45 C40 C41 O13 -176.3(4) . . . . ?
C39 C40 C41 O13 0.4(7) . . . . ?
C45 C40 C41 C42 1.5(7) . . . . ?
C39 C40 C41 C42 178.1(5) . . . . ?
O13 C41 C42 C43 175.4(4) . . . . ?
C40 C41 C42 C43 -2.4(7) . . . . ?
C41 C42 C43 C44 1.0(7) . . . . ?
C42 C43 C44 C45 1.4(7) . . . . ?
C42 C43 C44 N12 -175.9(4) . . . . ?
O14 N12 C44 C45 8.1(7) . . . . ?
O15 N12 C44 C45 -171.5(4) . . . . ?
O14 N12 C44 C43 -174.5(5) . . . . ?
O15 N12 C44 C43 5.9(7) . . . . ?
C43 C44 C45 C40 -2.3(7) . . . . ?
N12 C44 C45 C40 175.1(4) . . . . ?
C41 C40 C45 C44 0.8(7) . . . . ?
C39 C40 C45 C44 -176.2(4) . . . . ?
C28 N8 C46 C47 -88.0(5) . . . . ?
C37 N8 C46 C47 141.9(4) . . . . ?
C48 N13 C47 C46 -108.5(5) . . . . ?
Mn3 N13 C47 C46 65.2(5) . . . . ?
N8 C46 C47 N13 -59.9(5) . . . . ?
C47 N13 C48 C49 177.0(5) . . . . ?
Mn3 N13 C48 C49 4.8(8) . . . . ?
N13 C48 C49 C54 -177.9(5) . . . . ?
N13 C48 C49 C50 6.6(8) . . . . ?
Mn2 O16 C50 C51 -49.7(6) . . . . ?
Mn3 O16 C50 C51 168.3(3) . . . . ?
Mn2 O16 C50 C49 129.1(4) . . . . ?
Mn3 O16 C50 C49 -12.9(7) . . . . ?
C54 C49 C50 O16 -177.9(4) . . . . ?
C48 C49 C50 O16 -2.5(7) . . . . ?
C54 C49 C50 C51 0.9(7) . . . . ?
C48 C49 C50 C51 176.3(4) . . . . ?
O16 C50 C51 C52 177.9(4) . . . . ?
C49 C50 C51 C52 -1.0(7) . . . . ?
C50 C51 C52 C53 0.6(8) . . . . ?
C51 C52 C53 C54 -0.1(8) . . . . ?
C51 C52 C53 N14 -178.9(5) . . . . ?
O17 N14 C53 C54 3.3(9) . . . . ?
O18 N14 C53 C54 -178.0(6) . . . . ?
O17 N14 C53 C52 -178.0(6) . . . . ?
O18 N14 C53 C52 0.7(9) . . . . ?
C52 C53 C54 C49 0.1(8) . . . . ?
N14 C53 C54 C49 178.8(5) . . . . ?
C50 C49 C54 C53 -0.5(7) . . . . ?
C48 C49 C54 C53 -176.2(5) . . . . ?
